data_7013838
loop_
_publ_author_name
'Weber, Lothar'
'Pumpenmeier, Lars'
'Stammler, Hans-Georg'
'Neumann, Beate'

_publ_section_title
;
 Synthesis, structure and reactivity of ferrio-chloro-phosphanes,
 -arsanes and -stibanes [(CO)2(eta5-C5Me5)FePn(Cl)R] (Pn = P, As, Sb);
 R = tetramethylcyclopentadienyl, 2,7-di-tert-butylfluorenyl,
 2,7-di-tert-butyl-9-trimethylsilylfluorenyl) as precursor to novel
 metallo-phosphaalkenes, -arsaalkenes, and -stibaalkenes.
;
_journal_issue 4
_journal_name_full 'Dalton transactions (Cambridge, England : 2003)'
_journal_page_first 659
_journal_page_last 667
_journal_paper_doi 10.1039/b315221a
_journal_year 2004
_chemical_formula_moiety 'C54 H65 Fe O2 Sb'
_chemical_formula_sum 'C54 H65 Fe O2 Sb'
_chemical_formula_weight 923.66
_chemical_name_systematic ?
_space_group_IT_number 2
_symmetry_cell_setting triclinic
_symmetry_space_group_name_Hall '-P 1'
_symmetry_space_group_name_H-M 'P -1'
_atom_sites_solution_hydrogens geom
_atom_sites_solution_primary direct
_atom_sites_solution_secondary difmap
_audit_creation_method SHELXL-97
_cell_angle_alpha 89.8230(5)
_cell_angle_beta 73.7590(4)
_cell_angle_gamma 72.1330(5)
_cell_formula_units_Z 2
_cell_length_a 10.34100(10)
_cell_length_b 15.21400(10)
_cell_length_c 16.2210(2)
_cell_measurement_reflns_used 13518
_cell_measurement_temperature 100(2)
_cell_measurement_theta_max 30.034
_cell_measurement_theta_min 2.910
_cell_volume 2322.43(4)
_computing_cell_refinement 'HKL Scalepack (Otwinowski & Minor 1997)'
_computing_data_collection 'KappaCCD '
_computing_data_reduction 'Denzo and Scalepak (Otwinowski & Minor, 1997)'
_computing_molecular_graphics 'Siemens SHELXTL'
_computing_publication_material 'SHELXL-97 (Sheldrick, 1997)'
_computing_structure_refinement 'SHELXL-97 (Sheldrick, 1997)'
_computing_structure_solution 'SHELXS-97 (Sheldrick, 1990)'
_diffrn_ambient_temperature 100(2)
_diffrn_measured_fraction_theta_full 0.998
_diffrn_measured_fraction_theta_max 0.998
_diffrn_measurement_device_type KappaCCD
_diffrn_measurement_method CCD
_diffrn_radiation_monochromator graphite
_diffrn_radiation_source 'fine-focus sealed tube'
_diffrn_radiation_type MoK\a
_diffrn_radiation_wavelength 0.71073
_diffrn_reflns_av_R_equivalents 0.043
_diffrn_reflns_av_sigmaI/netI 0.0270
_diffrn_reflns_limit_h_max 14
_diffrn_reflns_limit_h_min 0
_diffrn_reflns_limit_k_max 21
_diffrn_reflns_limit_k_min -19
_diffrn_reflns_limit_l_max 22
_diffrn_reflns_limit_l_min -21
_diffrn_reflns_number 95916
_diffrn_reflns_theta_full 30.00
_diffrn_reflns_theta_max 30.00
_diffrn_reflns_theta_min 2.94
_exptl_absorpt_coefficient_mu 0.933
_exptl_absorpt_correction_T_max 0.9125
_exptl_absorpt_correction_T_min 0.8883
_exptl_absorpt_correction_type multi-scan
_exptl_crystal_colour orange
_exptl_crystal_density_diffrn 1.321
_exptl_crystal_density_method 'not measured'
_exptl_crystal_description needle
_exptl_crystal_F_000 964
_exptl_crystal_size_max 0.13
_exptl_crystal_size_mid 0.10
_exptl_crystal_size_min 0.10
_refine_diff_density_max 4.097
_refine_diff_density_min -0.462
_refine_diff_density_rms 0.085
_refine_ls_extinction_method none
_refine_ls_goodness_of_fit_ref 1.033
_refine_ls_hydrogen_treatment mixed
_refine_ls_matrix_type full
_refine_ls_number_parameters 540
_refine_ls_number_reflns 13551
_refine_ls_number_restraints 0
_refine_ls_restrained_S_all 1.033
_refine_ls_R_factor_all 0.0400
_refine_ls_R_factor_gt 0.0334
_refine_ls_shift/su_max 0.001
_refine_ls_shift/su_mean 0.000
_refine_ls_structure_factor_coef Fsqd
_refine_ls_weighting_details 'calc w=1/[\s^2^(Fo^2^)+(0.0443P)^2^+2.3569P] where P=(Fo^2^+2Fc^2^)/3'
_refine_ls_weighting_scheme calc
_refine_ls_wR_factor_gt 0.0830
_refine_ls_wR_factor_ref 0.0866
_reflns_number_gt 12003
_reflns_number_total 13551
_reflns_threshold_expression >2sigma(I)
_cod_data_source_file b315221a.txt
_cod_data_source_block compound7c
_cod_depositor_comments
;
The following automatic conversions were performed:
'_symmetry_cell_setting' value 'Triclinic' changed to 'triclinic'
according to '/home/saulius/struct/CIF-dictionaries/cif_core.dic'
dictionary named 'cif_core.dic' version 2.4.1 from 2010-06-29.

Automatic conversion script
Id: cif_fix_enum 1527 2010-12-29 10:47:43Z saulius 
;
_cod_database_code 7013838

loop_
_symmetry_equiv_pos_as_xyz
'x, y, z'
'-x, -y, -z'

loop_
_atom_site_label
_atom_site_type_symbol
_atom_site_fract_x
_atom_site_fract_y
_atom_site_fract_z
_atom_site_U_iso_or_equiv
_atom_site_adp_type
_atom_site_occupancy
_atom_site_symmetry_multiplicity
_atom_site_calc_flag
_atom_site_refinement_flags
_atom_site_disorder_assembly
_atom_site_disorder_group
Sb1 Sb 0.574687(12) 0.380664(8) 0.171543(7) 0.01406(4) Uani 1 1 d . . .
Fe1 Fe 0.74101(3) 0.261474(18) 0.045251(17) 0.01618(6) Uani 1 1 d . . .
O1 O 0.49151(19) 0.24971(14) 0.00244(11) 0.0366(4) Uani 1 1 d . . .
O2 O 0.78085(18) 0.10336(11) 0.14790(10) 0.0293(3) Uani 1 1 d . . .
C1 C 0.8497(2) 0.24532(15) -0.08669(13) 0.0220(4) Uani 1 1 d . . .
C2 C 0.9464(2) 0.20163(15) -0.04090(13) 0.0236(4) Uani 1 1 d . . .
C3 C 0.9505(2) 0.27045(16) 0.01748(13) 0.0234(4) Uani 1 1 d . . .
C4 C 0.8583(2) 0.35764(14) 0.00587(13) 0.0218(4) Uani 1 1 d . . .
C5 C 0.7928(2) 0.34213(14) -0.05698(13) 0.0208(4) Uani 1 1 d . . .
C6 C 0.8195(3) 0.19958(18) -0.15786(14) 0.0324(5) Uani 1 1 d . . .
H6A H 0.8918 0.1976 -0.2124 0.049 Uiso 1 1 calc R . .
H6B H 0.7255 0.2350 -0.1625 0.049 Uiso 1 1 calc R . .
H6C H 0.8214 0.1363 -0.1451 0.049 Uiso 1 1 calc R . .
C7 C 1.0374(3) 0.10167(17) -0.05565(18) 0.0391(6) Uani 1 1 d . . .
H7A H 0.9865 0.0638 -0.0732 0.059 Uiso 1 1 calc R . .
H7B H 1.0590 0.0813 -0.0022 0.059 Uiso 1 1 calc R . .
H7C H 1.1261 0.0947 -0.1012 0.059 Uiso 1 1 calc R . .
C8 C 1.0520(2) 0.2536(2) 0.07079(16) 0.0395(6) Uani 1 1 d . . .
H8A H 1.0500 0.1982 0.1014 0.059 Uiso 1 1 calc R . .
H8B H 1.0238 0.3073 0.1127 0.059 Uiso 1 1 calc R . .
H8C H 1.1483 0.2445 0.0331 0.059 Uiso 1 1 calc R . .
C9 C 0.8428(3) 0.45130(17) 0.04409(16) 0.0333(5) Uani 1 1 d . . .
H9A H 0.8951 0.4826 0.0005 0.050 Uiso 1 1 calc R . .
H9B H 0.8811 0.4440 0.0935 0.050 Uiso 1 1 calc R . .
H9C H 0.7420 0.4885 0.0632 0.050 Uiso 1 1 calc R . .
C10 C 0.6939(3) 0.41701(17) -0.09133(16) 0.0329(5) Uani 1 1 d . . .
H10A H 0.6308 0.4641 -0.0443 0.049 Uiso 1 1 calc R . .
H10B H 0.6371 0.3901 -0.1163 0.049 Uiso 1 1 calc R . .
H10C H 0.7494 0.4457 -0.1358 0.049 Uiso 1 1 calc R . .
C11 C 0.5871(2) 0.25479(15) 0.02328(13) 0.0240(4) Uani 1 1 d . . .
C12 C 0.7602(2) 0.16879(14) 0.11160(13) 0.0216(4) Uani 1 1 d . . .
C13 C 0.37059(18) 0.34895(13) 0.22795(12) 0.0153(3) Uani 1 1 d . . .
H13 H 0.3075 0.3702 0.1901 0.018 Uiso 1 1 calc R . .
C14 C 0.30676(18) 0.40902(13) 0.31217(12) 0.0155(3) Uani 1 1 d . . .
C15 C 0.28233(19) 0.50362(13) 0.32789(12) 0.0168(3) Uani 1 1 d . . .
H15 H 0.2960 0.5405 0.2809 0.020 Uiso 1 1 calc R . .
C16 C 0.2379(2) 0.54452(13) 0.41236(12) 0.0185(3) Uani 1 1 d . . .
C17 C 0.2155(2) 0.48805(15) 0.48063(13) 0.0223(4) Uani 1 1 d . . .
H17 H 0.1848 0.5151 0.5384 0.027 Uiso 1 1 calc R . .
C18 C 0.2372(2) 0.39433(14) 0.46573(13) 0.0210(4) Uani 1 1 d . . .
H18 H 0.2200 0.3579 0.5127 0.025 Uiso 1 1 calc R . .
C19 C 0.28457(19) 0.35375(13) 0.38106(12) 0.0169(3) Uani 1 1 d . . .
C20 C 0.31837(19) 0.25839(13) 0.34584(12) 0.0170(3) Uani 1 1 d . . .
C21 C 0.3036(2) 0.17936(14) 0.38544(13) 0.0195(4) Uani 1 1 d . . .
H21 H 0.2735 0.1810 0.4465 0.023 Uiso 1 1 calc R . .
C22 C 0.3334(2) 0.09778(14) 0.33478(13) 0.0200(4) Uani 1 1 d . . .
H22 H 0.3231 0.0440 0.3621 0.024 Uiso 1 1 calc R . .
C23 C 0.37805(19) 0.09299(13) 0.24443(13) 0.0182(3) Uani 1 1 d . . .
C24 C 0.39565(19) 0.17278(13) 0.20524(12) 0.0173(3) Uani 1 1 d . . .
H24 H 0.4273 0.1708 0.1442 0.021 Uiso 1 1 calc R . .
C25 C 0.36725(18) 0.25452(13) 0.25492(12) 0.0160(3) Uani 1 1 d . . .
C26 C 0.2194(2) 0.64665(14) 0.43291(13) 0.0212(4) Uani 1 1 d . . .
C27 C 0.2451(2) 0.69795(15) 0.35131(14) 0.0255(4) Uani 1 1 d . . .
H27A H 0.1763 0.6964 0.3208 0.038 Uiso 1 1 calc R . .
H27B H 0.3417 0.6677 0.3137 0.038 Uiso 1 1 calc R . .
H27C H 0.2339 0.7625 0.3674 0.038 Uiso 1 1 calc R . .
C28 C 0.3264(2) 0.65120(16) 0.48078(14) 0.0260(4) Uani 1 1 d . . .
H28A H 0.4230 0.6181 0.4447 0.039 Uiso 1 1 calc R . .
H28B H 0.3069 0.6222 0.5349 0.039 Uiso 1 1 calc R . .
H28C H 0.3175 0.7161 0.4932 0.039 Uiso 1 1 calc R . .
C29 C 0.0668(2) 0.69644(16) 0.48945(15) 0.0287(4) Uani 1 1 d . . .
H29A H 0.0573 0.7605 0.5059 0.043 Uiso 1 1 calc R . .
H29B H 0.0459 0.6641 0.5415 0.043 Uiso 1 1 calc R . .
H29C H -0.0002 0.6964 0.4570 0.043 Uiso 1 1 calc R . .
C30 C 0.4064(2) 0.00469(14) 0.18732(14) 0.0210(4) Uani 1 1 d . . .
C31 C 0.3821(3) -0.07523(15) 0.24068(16) 0.0281(4) Uani 1 1 d . . .
H31A H 0.2828 -0.0575 0.2763 0.042 Uiso 1 1 calc R . .
H31B H 0.4445 -0.0889 0.2780 0.042 Uiso 1 1 calc R . .
H31C H 0.4035 -0.1304 0.2019 0.042 Uiso 1 1 calc R . .
C32 C 0.3064(2) 0.02509(15) 0.12983(15) 0.0266(4) Uani 1 1 d . . .
H32A H 0.3252 -0.0311 0.0931 0.040 Uiso 1 1 calc R . .
H32B H 0.3229 0.0745 0.0936 0.040 Uiso 1 1 calc R . .
H32C H 0.2074 0.0448 0.1663 0.040 Uiso 1 1 calc R . .
C33 C 0.5615(2) -0.02688(16) 0.12976(16) 0.0298(5) Uani 1 1 d . . .
H33A H 0.6255 -0.0389 0.1661 0.045 Uiso 1 1 calc R . .
H33B H 0.5779 0.0219 0.0926 0.045 Uiso 1 1 calc R . .
H33C H 0.5800 -0.0837 0.0940 0.045 Uiso 1 1 calc R . .
C34 C 0.64697(18) 0.36212(12) 0.29028(12) 0.0149(3) Uani 1 1 d . . .
H34 H 0.5626 0.3853 0.3423 0.018 Uiso 1 1 calc R . .
C35 C 0.74124(19) 0.26998(12) 0.30484(12) 0.0151(3) Uani 1 1 d . . .
C36 C 0.70795(19) 0.19068(13) 0.33211(12) 0.0165(3) Uani 1 1 d . . .
H36 H 0.6151 0.1879 0.3388 0.020 Uiso 1 1 calc R . .
C37 C 0.8115(2) 0.11464(13) 0.34978(12) 0.0173(3) Uani 1 1 d . . .
C38 C 0.9496(2) 0.11890(13) 0.33508(13) 0.0203(4) Uani 1 1 d . . .
H38 H 1.0213 0.0665 0.3439 0.024 Uiso 1 1 calc R . .
C39 C 0.9848(2) 0.19784(13) 0.30789(13) 0.0193(4) Uani 1 1 d . . .
H39 H 1.0791 0.1992 0.2980 0.023 Uiso 1 1 calc R . .
C40 C 0.87887(19) 0.27455(13) 0.29558(12) 0.0163(3) Uani 1 1 d . . .
C41 C 0.87761(19) 0.36946(13) 0.28215(12) 0.0162(3) Uani 1 1 d . . .
C42 C 0.9819(2) 0.41174(14) 0.27491(13) 0.0200(4) Uani 1 1 d . . .
H42 H 1.0753 0.3759 0.2745 0.024 Uiso 1 1 calc R . .
C43 C 0.9482(2) 0.50675(14) 0.26825(13) 0.0211(4) Uani 1 1 d . . .
H43 H 1.0196 0.5352 0.2634 0.025 Uiso 1 1 calc R . .
C44 C 0.8110(2) 0.56195(13) 0.26847(12) 0.0181(3) Uani 1 1 d . . .
C45 C 0.70691(19) 0.51842(13) 0.27590(12) 0.0169(3) Uani 1 1 d . . .
H45 H 0.6136 0.5542 0.2763 0.020 Uiso 1 1 calc R . .
C46 C 0.73949(19) 0.42346(13) 0.28272(12) 0.0153(3) Uani 1 1 d . . .
C47 C 0.7690(2) 0.03148(13) 0.38779(13) 0.0210(4) Uani 1 1 d . . .
C48 C 0.6504(3) 0.06524(16) 0.47351(15) 0.0295(5) Uani 1 1 d . . .
H48A H 0.6844 0.0942 0.5134 0.044 Uiso 1 1 calc R . .
H48B H 0.6239 0.0124 0.4988 0.044 Uiso 1 1 calc R . .
H48C H 0.5674 0.1106 0.4630 0.044 Uiso 1 1 calc R . .
C49 C 0.7140(2) -0.01219(14) 0.32494(15) 0.0266(4) Uani 1 1 d . . .
H49A H 0.6343 0.0349 0.3127 0.040 Uiso 1 1 calc R . .
H49B H 0.6822 -0.0630 0.3509 0.040 Uiso 1 1 calc R . .
H49C H 0.7906 -0.0363 0.2711 0.040 Uiso 1 1 calc R . .
C50 C 0.8927(3) -0.04404(16) 0.40559(18) 0.0324(5) Uani 1 1 d . . .
H50A H 0.9683 -0.0681 0.3514 0.049 Uiso 1 1 calc R . .
H50B H 0.8595 -0.0945 0.4311 0.049 Uiso 1 1 calc R . .
H50C H 0.9296 -0.0178 0.4456 0.049 Uiso 1 1 calc R . .
C51 C 0.7741(2) 0.66642(13) 0.25842(13) 0.0209(4) Uani 1 1 d . . .
C52 C 0.7488(3) 0.68441(16) 0.16978(16) 0.0352(5) Uani 1 1 d . . .
H52A H 0.6712 0.6621 0.1656 0.053 Uiso 1 1 calc R . .
H52B H 0.8356 0.6515 0.1241 0.053 Uiso 1 1 calc R . .
H52C H 0.7233 0.7511 0.1633 0.053 Uiso 1 1 calc R . .
C53 C 0.8929(2) 0.70397(15) 0.26471(18) 0.0317(5) Uani 1 1 d . . .
H53A H 0.8642 0.7708 0.2592 0.048 Uiso 1 1 calc R . .
H53B H 0.9798 0.6728 0.2183 0.048 Uiso 1 1 calc R . .
H53C H 0.9107 0.6923 0.3206 0.048 Uiso 1 1 calc R . .
C54 C 0.6384(2) 0.72053(14) 0.32961(15) 0.0247(4) Uani 1 1 d . . .
H54A H 0.5579 0.7029 0.3232 0.037 Uiso 1 1 calc R . .
H54B H 0.6195 0.7872 0.3247 0.037 Uiso 1 1 calc R . .
H54C H 0.6514 0.7059 0.3862 0.037 Uiso 1 1 calc R . .

loop_
_atom_site_aniso_label
_atom_site_aniso_U_11
_atom_site_aniso_U_22
_atom_site_aniso_U_33
_atom_site_aniso_U_23
_atom_site_aniso_U_13
_atom_site_aniso_U_12
Sb1 0.01120(6) 0.01500(6) 0.01590(6) 0.00342(4) -0.00359(4) -0.00440(4)
Fe1 0.01404(12) 0.01793(13) 0.01557(12) 0.00277(10) -0.00226(9) -0.00558(10)
O1 0.0322(9) 0.0611(12) 0.0281(8) 0.0088(8) -0.0124(7) -0.0280(9)
O2 0.0398(9) 0.0210(7) 0.0228(7) 0.0043(6) -0.0051(7) -0.0071(6)
C1 0.0206(9) 0.0276(10) 0.0172(9) 0.0025(7) -0.0006(7) -0.0111(8)
C2 0.0187(9) 0.0240(9) 0.0205(9) 0.0037(7) 0.0027(7) -0.0037(7)
C3 0.0161(8) 0.0339(11) 0.0182(9) 0.0045(8) -0.0021(7) -0.0077(8)
C4 0.0180(9) 0.0241(9) 0.0207(9) -0.0004(7) 0.0024(7) -0.0102(7)
C5 0.0165(8) 0.0241(9) 0.0198(9) 0.0074(7) -0.0010(7) -0.0077(7)
C6 0.0398(13) 0.0419(13) 0.0205(10) 0.0000(9) -0.0033(9) -0.0251(11)
C7 0.0307(12) 0.0267(11) 0.0400(14) 0.0071(10) 0.0072(10) 0.0029(9)
C8 0.0192(10) 0.0709(19) 0.0274(11) 0.0078(12) -0.0082(9) -0.0117(11)
C9 0.0335(12) 0.0333(12) 0.0315(12) -0.0052(9) 0.0059(9) -0.0220(10)
C10 0.0266(11) 0.0351(12) 0.0337(12) 0.0159(10) -0.0076(9) -0.0065(9)
C11 0.0242(10) 0.0308(10) 0.0178(9) 0.0031(8) -0.0026(7) -0.0133(8)
C12 0.0216(9) 0.0212(9) 0.0175(9) -0.0018(7) -0.0003(7) -0.0055(7)
C13 0.0103(7) 0.0198(8) 0.0163(8) 0.0014(6) -0.0031(6) -0.0062(6)
C14 0.0099(7) 0.0208(8) 0.0162(8) 0.0012(6) -0.0036(6) -0.0056(6)
C15 0.0142(8) 0.0203(8) 0.0167(8) 0.0034(7) -0.0050(6) -0.0064(7)
C16 0.0145(8) 0.0215(9) 0.0187(8) 0.0001(7) -0.0027(7) -0.0068(7)
C17 0.0234(9) 0.0272(10) 0.0164(8) -0.0006(7) -0.0029(7) -0.0106(8)
C18 0.0223(9) 0.0251(9) 0.0167(8) 0.0045(7) -0.0040(7) -0.0105(8)
C19 0.0129(8) 0.0209(8) 0.0179(8) 0.0034(7) -0.0044(6) -0.0069(7)
C20 0.0133(8) 0.0207(8) 0.0182(8) 0.0030(7) -0.0058(6) -0.0060(7)
C21 0.0173(8) 0.0225(9) 0.0195(9) 0.0047(7) -0.0064(7) -0.0066(7)
C22 0.0169(8) 0.0199(9) 0.0246(9) 0.0060(7) -0.0079(7) -0.0063(7)
C23 0.0134(8) 0.0187(8) 0.0225(9) 0.0020(7) -0.0062(7) -0.0043(7)
C24 0.0131(8) 0.0203(8) 0.0184(8) 0.0012(7) -0.0039(6) -0.0058(7)
C25 0.0106(7) 0.0197(8) 0.0181(8) 0.0022(7) -0.0042(6) -0.0053(6)
C26 0.0200(9) 0.0209(9) 0.0210(9) -0.0018(7) -0.0028(7) -0.0073(7)
C27 0.0272(10) 0.0226(9) 0.0262(10) 0.0017(8) -0.0061(8) -0.0090(8)
C28 0.0276(10) 0.0285(10) 0.0249(10) 0.0002(8) -0.0065(8) -0.0143(9)
C29 0.0255(10) 0.0257(10) 0.0292(11) -0.0037(8) -0.0023(9) -0.0052(8)
C30 0.0187(9) 0.0186(9) 0.0268(10) 0.0004(7) -0.0085(7) -0.0058(7)
C31 0.0332(11) 0.0198(9) 0.0352(12) 0.0038(8) -0.0144(9) -0.0099(8)
C32 0.0288(11) 0.0252(10) 0.0304(11) 0.0024(8) -0.0143(9) -0.0099(8)
C33 0.0223(10) 0.0268(10) 0.0361(12) -0.0082(9) -0.0031(9) -0.0065(8)
C34 0.0122(7) 0.0155(8) 0.0179(8) 0.0013(6) -0.0046(6) -0.0057(6)
C35 0.0129(7) 0.0156(8) 0.0163(8) 0.0008(6) -0.0044(6) -0.0039(6)
C36 0.0150(8) 0.0182(8) 0.0184(8) 0.0016(6) -0.0062(7) -0.0070(7)
C37 0.0187(8) 0.0165(8) 0.0184(8) 0.0022(6) -0.0075(7) -0.0062(7)
C38 0.0173(8) 0.0161(8) 0.0263(10) 0.0028(7) -0.0073(7) -0.0030(7)
C39 0.0134(8) 0.0200(9) 0.0240(9) 0.0008(7) -0.0053(7) -0.0047(7)
C40 0.0136(8) 0.0173(8) 0.0180(8) 0.0012(6) -0.0044(6) -0.0051(6)
C41 0.0132(8) 0.0184(8) 0.0178(8) 0.0022(6) -0.0044(6) -0.0064(6)
C42 0.0129(8) 0.0222(9) 0.0261(9) 0.0035(7) -0.0058(7) -0.0072(7)
C43 0.0171(8) 0.0230(9) 0.0265(10) 0.0039(7) -0.0060(7) -0.0114(7)
C44 0.0179(8) 0.0177(8) 0.0199(9) 0.0015(7) -0.0043(7) -0.0085(7)
C45 0.0149(8) 0.0177(8) 0.0194(8) 0.0023(7) -0.0057(7) -0.0064(7)
C46 0.0143(8) 0.0176(8) 0.0160(8) 0.0016(6) -0.0050(6) -0.0073(6)
C47 0.0244(9) 0.0170(8) 0.0250(9) 0.0066(7) -0.0110(8) -0.0081(7)
C48 0.0350(12) 0.0284(11) 0.0274(11) 0.0089(8) -0.0070(9) -0.0153(9)
C49 0.0331(11) 0.0194(9) 0.0343(11) 0.0053(8) -0.0159(9) -0.0130(8)
C50 0.0309(11) 0.0224(10) 0.0490(14) 0.0159(10) -0.0194(11) -0.0087(9)
C51 0.0207(9) 0.0171(8) 0.0264(10) 0.0030(7) -0.0050(7) -0.0099(7)
C52 0.0547(16) 0.0222(10) 0.0297(12) 0.0085(9) -0.0131(11) -0.0132(10)
C53 0.0220(10) 0.0213(10) 0.0511(14) 0.0004(9) -0.0029(10) -0.0129(8)
C54 0.0221(9) 0.0184(9) 0.0327(11) 0.0025(8) -0.0067(8) -0.0067(7)

loop_
_atom_type_symbol
_atom_type_description
_atom_type_scat_dispersion_real
_atom_type_scat_dispersion_imag
_atom_type_scat_source
C C 0.0033 0.0016 'International Tables Vol C Tables 4.2.6.8 and 6.1.1.4'
H H 0.0000 0.0000 'International Tables Vol C Tables 4.2.6.8 and 6.1.1.4'
Fe Fe 0.3463 0.8444 'International Tables Vol C Tables 4.2.6.8 and 6.1.1.4'
O O 0.0106 0.0060 'International Tables Vol C Tables 4.2.6.8 and 6.1.1.4'
Sb Sb -0.5866 1.5461 'International Tables Vol C Tables 4.2.6.8 and 6.1.1.4'

loop_
_geom_angle_atom_site_label_1
_geom_angle_atom_site_label_2
_geom_angle_atom_site_label_3
_geom_angle
_geom_angle_site_symmetry_1
_geom_angle_site_symmetry_3
_geom_angle_publ_flag
C34 Sb1 C13 96.34(6) . . ?
C34 Sb1 Fe1 112.76(5) . . ?
C13 Sb1 Fe1 110.93(5) . . ?
C11 Fe1 C12 96.87(10) . . ?
C11 Fe1 C1 91.15(9) . . ?
C12 Fe1 C1 122.81(9) . . ?
C11 Fe1 C5 94.93(9) . . ?
C12 Fe1 C5 159.41(8) . . ?
C1 Fe1 C5 39.96(8) . . ?
C11 Fe1 C2 122.63(9) . . ?
C12 Fe1 C2 93.20(9) . . ?
C1 Fe1 C2 39.27(8) . . ?
C5 Fe1 C2 66.21(8) . . ?
C11 Fe1 C3 157.04(9) . . ?
C12 Fe1 C3 98.33(9) . . ?
C1 Fe1 C3 66.12(8) . . ?
C5 Fe1 C3 65.85(8) . . ?
C2 Fe1 C3 39.45(8) . . ?
C11 Fe1 C4 130.02(9) . . ?
C12 Fe1 C4 133.06(9) . . ?
C1 Fe1 C4 65.92(8) . . ?
C5 Fe1 C4 39.08(8) . . ?
C2 Fe1 C4 65.48(8) . . ?
C3 Fe1 C4 38.73(8) . . ?
C11 Fe1 Sb1 86.84(7) . . ?
C12 Fe1 Sb1 93.11(6) . . ?
C1 Fe1 Sb1 143.97(6) . . ?
C5 Fe1 Sb1 104.36(6) . . ?
C2 Fe1 Sb1 148.77(6) . . ?
C3 Fe1 Sb1 109.33(6) . . ?
C4 Fe1 Sb1 88.25(5) . . ?
C2 C1 C5 107.86(18) . . ?
C2 C1 C6 125.9(2) . . ?
C5 C1 C6 126.2(2) . . ?
C2 C1 Fe1 70.91(11) . . ?
C5 C1 Fe1 70.42(11) . . ?
C6 C1 Fe1 127.24(15) . . ?
C1 C2 C3 108.34(18) . . ?
C1 C2 C7 125.8(2) . . ?
C3 C2 C7 125.7(2) . . ?
C1 C2 Fe1 69.81(11) . . ?
C3 C2 Fe1 71.15(11) . . ?
C7 C2 Fe1 128.25(15) . . ?
C4 C3 C2 107.96(18) . . ?
C4 C3 C8 126.9(2) . . ?
C2 C3 C8 124.6(2) . . ?
C4 C3 Fe1 71.68(11) . . ?
C2 C3 Fe1 69.41(11) . . ?
C8 C3 Fe1 131.31(15) . . ?
C3 C4 C5 107.81(18) . . ?
C3 C4 C9 127.1(2) . . ?
C5 C4 C9 124.7(2) . . ?
C3 C4 Fe1 69.59(11) . . ?
C5 C4 Fe1 68.40(11) . . ?
C9 C4 Fe1 132.54(14) . . ?
C4 C5 C1 107.97(18) . . ?
C4 C5 C10 124.8(2) . . ?
C1 C5 C10 127.0(2) . . ?
C4 C5 Fe1 72.52(11) . . ?
C1 C5 Fe1 69.62(11) . . ?
C10 C5 Fe1 128.28(14) . . ?
O1 C11 Fe1 174.91(19) . . ?
O2 C12 Fe1 173.61(18) . . ?
C14 C13 C25 102.97(15) . . ?
C14 C13 Sb1 102.48(11) . . ?
C25 C13 Sb1 122.62(12) . . ?
C15 C14 C19 120.48(17) . . ?
C15 C14 C13 129.33(17) . . ?
C19 C14 C13 109.90(16) . . ?
C14 C15 C16 120.44(17) . . ?
C15 C16 C17 118.25(18) . . ?
C15 C16 C26 122.39(17) . . ?
C17 C16 C26 119.30(17) . . ?
C18 C17 C16 121.77(18) . . ?
C17 C18 C19 119.50(18) . . ?
C18 C19 C14 119.54(17) . . ?
C18 C19 C20 131.85(17) . . ?
C14 C19 C20 108.61(16) . . ?
C21 C20 C25 119.83(18) . . ?
C21 C20 C19 131.60(18) . . ?
C25 C20 C19 108.49(16) . . ?
C20 C21 C22 119.46(18) . . ?
C21 C22 C23 121.73(18) . . ?
C22 C23 C24 118.24(18) . . ?
C22 C23 C30 122.56(17) . . ?
C24 C23 C30 119.20(17) . . ?
C25 C24 C23 120.70(17) . . ?
C24 C25 C20 120.01(17) . . ?
C24 C25 C13 130.20(17) . . ?
C20 C25 C13 109.67(16) . . ?
C16 C26 C27 112.29(16) . . ?
C16 C26 C28 108.40(17) . . ?
C27 C26 C28 108.77(17) . . ?
C16 C26 C29 109.76(16) . . ?
C27 C26 C29 107.43(18) . . ?
C28 C26 C29 110.17(17) . . ?
C31 C30 C23 112.13(17) . . ?
C31 C30 C33 108.09(18) . . ?
C23 C30 C33 109.50(16) . . ?
C31 C30 C32 108.32(17) . . ?
C23 C30 C32 109.54(16) . . ?
C33 C30 C32 109.20(18) . . ?
C35 C34 C46 102.88(14) . . ?
C35 C34 Sb1 121.09(12) . . ?
C46 C34 Sb1 104.40(11) . . ?
C36 C35 C40 120.03(16) . . ?
C36 C35 C34 129.93(16) . . ?
C40 C35 C34 109.74(15) . . ?
C35 C36 C37 120.14(17) . . ?
C38 C37 C36 118.61(17) . . ?
C38 C37 C47 122.05(17) . . ?
C36 C37 C47 119.29(17) . . ?
C39 C38 C37 121.92(18) . . ?
C40 C39 C38 118.66(17) . . ?
C39 C40 C35 120.42(17) . . ?
C39 C40 C41 130.58(17) . . ?
C35 C40 C41 108.66(16) . . ?
C42 C41 C46 119.69(17) . . ?
C42 C41 C40 131.63(17) . . ?
C46 C41 C40 108.55(15) . . ?
C43 C42 C41 119.44(17) . . ?
C42 C43 C44 121.81(17) . . ?
C45 C44 C43 118.13(17) . . ?
C45 C44 C51 119.74(17) . . ?
C43 C44 C51 122.11(17) . . ?
C46 C45 C44 120.53(17) . . ?
C45 C46 C41 120.40(16) . . ?
C45 C46 C34 129.91(16) . . ?
C41 C46 C34 109.68(15) . . ?
C50 C47 C37 112.75(17) . . ?
C50 C47 C49 107.98(18) . . ?
C37 C47 C49 109.86(16) . . ?
C50 C47 C48 108.05(18) . . ?
C37 C47 C48 108.93(16) . . ?
C49 C47 C48 109.20(18) . . ?
C53 C51 C44 112.17(17) . . ?
C53 C51 C54 107.57(17) . . ?
C44 C51 C54 110.31(16) . . ?
C53 C51 C52 108.75(19) . . ?
C44 C51 C52 108.93(17) . . ?
C54 C51 C52 109.04(18) . . ?

loop_
_geom_bond_atom_site_label_1
_geom_bond_atom_site_label_2
_geom_bond_distance
_geom_bond_site_symmetry_2
_geom_bond_publ_flag
Sb1 C34 2.2407(18) . ?
Sb1 C13 2.2509(17) . ?
Sb1 Fe1 2.5654(3) . ?
Fe1 C11 1.757(2) . ?
Fe1 C12 1.768(2) . ?
Fe1 C1 2.0958(19) . ?
Fe1 C5 2.1063(19) . ?
Fe1 C2 2.110(2) . ?
Fe1 C3 2.133(2) . ?
Fe1 C4 2.1608(19) . ?
O1 C11 1.154(3) . ?
O2 C12 1.149(3) . ?
C1 C2 1.413(3) . ?
C1 C5 1.436(3) . ?
C1 C6 1.501(3) . ?
C2 C3 1.432(3) . ?
C2 C7 1.501(3) . ?
C3 C4 1.424(3) . ?
C3 C8 1.502(3) . ?
C4 C5 1.428(3) . ?
C4 C9 1.500(3) . ?
C5 C10 1.501(3) . ?
C13 C14 1.507(2) . ?
C13 C25 1.508(3) . ?
C14 C15 1.394(3) . ?
C14 C19 1.406(3) . ?
C15 C16 1.398(3) . ?
C16 C17 1.411(3) . ?
C16 C26 1.532(3) . ?
C17 C18 1.385(3) . ?
C18 C19 1.397(3) . ?
C19 C20 1.461(3) . ?
C20 C21 1.391(3) . ?
C20 C25 1.414(3) . ?
C21 C22 1.393(3) . ?
C22 C23 1.403(3) . ?
C23 C24 1.406(3) . ?
C23 C30 1.537(3) . ?
C24 C25 1.390(3) . ?
C26 C27 1.535(3) . ?
C26 C28 1.536(3) . ?
C26 C29 1.539(3) . ?
C30 C31 1.533(3) . ?
C30 C33 1.539(3) . ?
C30 C32 1.542(3) . ?
C34 C35 1.503(2) . ?
C34 C46 1.511(2) . ?
C35 C36 1.391(2) . ?
C35 C40 1.412(2) . ?
C36 C37 1.406(3) . ?
C37 C38 1.403(3) . ?
C37 C47 1.536(3) . ?
C38 C39 1.394(3) . ?
C39 C40 1.392(3) . ?
C40 C41 1.456(3) . ?
C41 C42 1.395(2) . ?
C41 C46 1.410(2) . ?
C42 C43 1.391(3) . ?
C43 C44 1.408(3) . ?
C44 C45 1.406(2) . ?
C44 C51 1.536(3) . ?
C45 C46 1.391(3) . ?
C47 C50 1.531(3) . ?
C47 C49 1.537(3) . ?
C47 C48 1.538(3) . ?
C51 C53 1.532(3) . ?
C51 C54 1.540(3) . ?
C51 C52 1.541(3) . ?
